data_7045424
loop_
_publ_author_name
'Zhu, Xiao'
'Zhang, Wan-Ying'
'Chen, Cheng'
'Ye, Qiong'
'Fu, Da-Wei'

_publ_section_title
;
 Challenge in optoelectronic duplex switches: a red emission large-size
 single crystal and a unidirectional flexible thin film of a hybrid
 multifunctional material.
;
_journal_issue 7
_journal_name_full 'Dalton transactions (Cambridge, England : 2003)'
_journal_page_first 2344
_journal_page_last 2351
_journal_paper_doi 10.1039/c7dt04489e
_journal_volume 47
_journal_year 2018
_chemical_formula_sum 'C24 H81 Cl13 Mn2 N16'
_chemical_formula_weight 1164.78
_space_group_IT_number 167
_space_group_name_Hall '-R 3 2"c'
_space_group_name_H-M_alt 'R -3 c :H'
_symmetry_space_group_name_Hall '-R 3 2"c'
_symmetry_space_group_name_H-M 'R -3 c :H'
_atom_sites_solution_hydrogens geom
_atom_sites_solution_primary direct
_atom_sites_solution_secondary difmap
_audit_creation_method SHELXL-97
_audit_update_record
;
2017-04-10 deposited with the CCDC.
2018-01-12 downloaded from the CCDC.
;
_cell_angle_alpha 90.00
_cell_angle_beta 90.00
_cell_angle_gamma 120.00
_cell_formula_units_Z 6
_cell_length_a 10(5)
_cell_length_b 10(5)
_cell_length_c 73(73)
_cell_measurement_temperature 293(2)
_cell_volume 6322(8)
_computing_structure_refinement 'SHELXL-97 (Sheldrick, 1997)'
_computing_structure_solution 'SHELXS-97 (Sheldrick, 1990)'
_diffrn_ambient_temperature 293(2)
_diffrn_measured_fraction_theta_full 0.970
_diffrn_measured_fraction_theta_max 0.970
_diffrn_radiation_monochromator graphite
_diffrn_radiation_source 'fine-focus sealed tube'
_diffrn_radiation_type MoK\a
_diffrn_radiation_wavelength 0.71073
_diffrn_reflns_av_R_equivalents 0.0416
_diffrn_reflns_av_sigmaI/netI 0.0416
_diffrn_reflns_limit_h_max 11
_diffrn_reflns_limit_h_min -12
_diffrn_reflns_limit_k_max 12
_diffrn_reflns_limit_k_min -3
_diffrn_reflns_limit_l_max 72
_diffrn_reflns_limit_l_min -71
_diffrn_reflns_number 6234
_diffrn_reflns_theta_full 27.45
_diffrn_reflns_theta_max 27.45
_diffrn_reflns_theta_min 2.51
_exptl_absorpt_coefficient_mu 1.470
_exptl_crystal_density_diffrn 1.836
_exptl_crystal_density_method 'not measured'
_exptl_crystal_F_000 3648
_refine_diff_density_max 1.056
_refine_diff_density_min -0.871
_refine_diff_density_rms 0.191
_refine_ls_extinction_method none
_refine_ls_goodness_of_fit_ref 1.373
_refine_ls_hydrogen_treatment mixed
_refine_ls_matrix_type full
_refine_ls_number_parameters 113
_refine_ls_number_reflns 1336
_refine_ls_number_restraints 134
_refine_ls_restrained_S_all 1.554
_refine_ls_R_factor_all 0.0917
_refine_ls_R_factor_gt 0.0894
_refine_ls_shift/su_max 0.070
_refine_ls_shift/su_mean 0.015
_refine_ls_structure_factor_coef Fsqd
_refine_ls_weighting_details 'calc w=1/[\s^2^(Fo^2^)+(0.0796P)^2^+178.5554P] where P=(Fo^2^+2Fc^2^)/3'
_refine_ls_weighting_scheme calc
_refine_ls_wR_factor_gt 0.2574
_refine_ls_wR_factor_ref 0.2587
_reflns_number_gt 1267
_reflns_number_total 1336
_reflns_threshold_expression >2sigma(I)
_cod_data_source_file c7dt04489e2.cif
_cod_data_source_block c
_cod_depositor_comments 'Adding full bibliography for 7045424--7045425.cif.'
_cod_original_cell_volume 6322(7160)
_cod_database_code 7045424

loop_
_symmetry_equiv_pos_as_xyz
'x, y, z'
'-y, x-y, z'
'-x+y, -x, z'
'y, x, -z+1/2'
'x-y, -y, -z+1/2'
'-x, -x+y, -z+1/2'
'x+2/3, y+1/3, z+1/3'
'-y+2/3, x-y+1/3, z+1/3'
'-x+y+2/3, -x+1/3, z+1/3'
'y+2/3, x+1/3, -z+5/6'
'x-y+2/3, -y+1/3, -z+5/6'
'-x+2/3, -x+y+1/3, -z+5/6'
'x+1/3, y+2/3, z+2/3'
'-y+1/3, x-y+2/3, z+2/3'
'-x+y+1/3, -x+2/3, z+2/3'
'y+1/3, x+2/3, -z+7/6'
'x-y+1/3, -y+2/3, -z+7/6'
'-x+1/3, -x+y+2/3, -z+7/6'
'-x, -y, -z'
'y, -x+y, -z'
'x-y, x, -z'
'-y, -x, z-1/2'
'-x+y, y, z-1/2'
'x, x-y, z-1/2'
'-x+2/3, -y+1/3, -z+1/3'
'y+2/3, -x+y+1/3, -z+1/3'
'x-y+2/3, x+1/3, -z+1/3'
'-y+2/3, -x+1/3, z-1/6'
'-x+y+2/3, y+1/3, z-1/6'
'x+2/3, x-y+1/3, z-1/6'
'-x+1/3, -y+2/3, -z+2/3'
'y+1/3, -x+y+2/3, -z+2/3'
'x-y+1/3, x+2/3, -z+2/3'
'-y+1/3, -x+2/3, z+1/6'
'-x+y+1/3, y+2/3, z+1/6'
'x+1/3, x-y+2/3, z+1/6'

loop_
_atom_site_label
_atom_site_type_symbol
_atom_site_fract_x
_atom_site_fract_y
_atom_site_fract_z
_atom_site_U_iso_or_equiv
_atom_site_adp_type
_atom_site_occupancy
_atom_site_symmetry_multiplicity
_atom_site_calc_flag
_atom_site_refinement_flags
_atom_site_disorder_assembly
_atom_site_disorder_group
Mn2 Mn 1.0000 1.0000 0.0000 0.0256(3) Uani 1 6 d SU . .
Cl3 Cl 1.02956(9) 0.79681(9) 0.020319(12) 0.0327(2) Uani 1 1 d U . .
Mn1 Mn -0.3333 0.3333 0.0833 0.0301(3) Uani 1 6 d SU . .
Cl2 Cl -0.3333 0.08660(12) 0.0833 0.0372(3) Uani 1 2 d SU . .
Cl1 Cl -0.3333 0.3333 0.04632(3) 0.0419(4) Uani 1 3 d SU . .
Cl4 Cl -0.6667 -0.3333 0.093975(18) 0.0254(3) Uani 1 3 d S . .
N2 N -1.0407(3) -0.7435(3) 0.04857(4) 0.0296(8) Uani 1 1 d U . .
H2C H -1.0808 -0.8300 0.0557 0.044 Uiso 1 1 calc R . .
H2D H -1.0106 -0.7655 0.0380 0.044 Uiso 1 1 calc R . .
H2E H -1.1154 -0.7161 0.0466 0.044 Uiso 1 1 calc R . .
N1 N -0.6667 -0.3333 0.05215(7) 0.0240(11) Uani 1 3 d SU . .
C1 C -0.8992(3) -0.6083(3) 0.05758(5) 0.0260(8) Uani 1 1 d U . .
H1A H -0.8177 -0.6378 0.0598 0.031 Uiso 1 1 calc R . .
H1B H -0.9310 -0.5846 0.0692 0.031 Uiso 1 1 calc R . .
C2 C -0.8316(3) -0.4614(3) 0.04542(4) 0.0242(8) Uani 1 1 d U . .
H2A H -0.9040 -0.4183 0.0454 0.029 Uiso 1 1 calc R . .
H2B H -0.8228 -0.4916 0.0330 0.029 Uiso 1 1 calc R . .
N3 N 0.6667 0.3333 -0.00935(8) 0.507(7) Uiso 0.50 3 d SPDU . 1
C3 C 0.5028(10) 0.1884(8) -0.00360(10) 0.432(4) Uani 0.50 1 d PDU A 1
H3A H 0.4380 0.2229 0.0031 0.519 Uiso 0.50 1 calc PR A 1
H3B H 0.4426 0.1248 -0.0140 0.519 Uiso 0.50 1 calc PR A 1
C4 C 0.5546(7) 0.1012(7) 0.00794(14) 0.433(5) Uani 0.50 1 d PDU A 1
H4A H 0.6218 0.1673 0.0179 0.519 Uiso 0.50 1 calc PR A 1
H4B H 0.6118 0.0589 0.0011 0.519 Uiso 0.50 1 calc PR A 1
N4 N 0.3892(11) -0.0353(10) 0.01486(11) 0.496(7) Uani 0.50 1 d PDU A 1
H4C H 0.4041 -0.1020 0.0220 0.743 Uiso 0.25 1 calc PR A 1
H4D H 0.3281 -0.0894 0.0054 0.743 Uiso 0.50 1 calc PR A 1
H4E H 0.3406 0.0072 0.0212 0.743 Uiso 0.50 1 calc PR A 1
N3' N 0.6667 0.3333 -0.00186(13) 0.518(7) Uiso 0.50 3 d SPDU . 2
C3' C 0.5140(14) 0.1650(9) -0.00999(9) 0.435(5) Uani 0.50 1 d PDU B 2
H3'A H 0.4223 0.1736 -0.0140 0.523 Uiso 0.50 1 calc PR B 2
H3'B H 0.5431 0.1079 -0.0187 0.523 Uiso 0.50 1 calc PR B 2
C4' C 0.5078(9) 0.1163(9) 0.00892(11) 0.410(5) Uani 0.50 1 d PDU B 2
H4'A H 0.5018 0.1917 0.0172 0.492 Uiso 0.50 1 calc PR B 2
H4'B H 0.5997 0.1047 0.0121 0.492 Uiso 0.50 1 calc PR B 2
N4' N 0.3503(11) -0.0472(10) 0.00880(12) 0.514(9) Uani 0.50 1 d PDU B 2
H4'C H 0.3331 -0.0913 0.0198 0.770 Uiso 0.25 1 calc PR B 2
H4'D H 0.3582 -0.1121 0.0007 0.770 Uiso 0.50 1 calc PR B 2
H4'E H 0.2687 -0.0326 0.0058 0.770 Uiso 0.50 1 calc PR B 2

loop_
_atom_site_aniso_label
_atom_site_aniso_U_11
_atom_site_aniso_U_22
_atom_site_aniso_U_33
_atom_site_aniso_U_23
_atom_site_aniso_U_13
_atom_site_aniso_U_12
Mn2 0.0281(3) 0.0281(3) 0.0205(6) 0.000 0.000 0.01406(16)
Cl3 0.0364(3) 0.0384(3) 0.0253(4) 0.0048(3) -0.0013(3) 0.0202(2)
Mn1 0.0216(3) 0.0216(3) 0.0470(8) 0.000 0.000 0.01081(15)
Cl2 0.0410(6) 0.0274(3) 0.0479(8) 0.0005(3) 0.0009(5) 0.0205(3)
Cl1 0.0366(4) 0.0366(4) 0.0525(10) 0.000 0.000 0.0183(2)
Cl4 0.0289(3) 0.0289(3) 0.0186(7) 0.000 0.000 0.01444(17)
N2 0.0270(9) 0.0227(9) 0.0344(16) 0.0022(10) 0.0011(10) 0.0087(7)
N1 0.0191(10) 0.0191(10) 0.034(3) 0.000 0.000 0.0095(5)
C1 0.0251(10) 0.0237(10) 0.0271(17) -0.0018(10) -0.0015(10) 0.0106(7)
C2 0.0221(9) 0.0242(10) 0.0236(16) -0.0022(10) -0.0050(10) 0.0095(7)
C3 0.509(6) 0.517(4) 0.523(6) 0.256(3) 0.284(5) 0.445(4)
C4 0.516(6) 0.516(6) 0.517(8) 0.274(5) 0.302(5) 0.447(4)
N4 0.513(9) 0.541(7) 0.543(12) 0.274(5) 0.187(10) 0.346(9)
C3' 0.521(7) 0.539(6) 0.524(4) 0.335(4) 0.371(6) 0.473(6)
C4' 0.482(7) 0.509(7) 0.505(5) 0.286(6) 0.312(8) 0.447(5)
N4' 0.573(13) 0.555(9) 0.535(12) 0.383(7) 0.173(13) 0.375(7)

loop_
_atom_type_symbol
_atom_type_description
_atom_type_scat_dispersion_real
_atom_type_scat_dispersion_imag
_atom_type_scat_source
C C 0.0033 0.0016 'International Tables Vol C Tables 4.2.6.8 and 6.1.1.4'
H H 0.0000 0.0000 'International Tables Vol C Tables 4.2.6.8 and 6.1.1.4'
Cl Cl 0.1484 0.1585 'International Tables Vol C Tables 4.2.6.8 and 6.1.1.4'
Mn Mn 0.3368 0.7283 'International Tables Vol C Tables 4.2.6.8 and 6.1.1.4'
N N 0.0061 0.0033 'International Tables Vol C Tables 4.2.6.8 and 6.1.1.4'

loop_
_geom_angle_atom_site_label_1
_geom_angle_atom_site_label_2
_geom_angle_atom_site_label_3
_geom_angle
_geom_angle_site_symmetry_1
_geom_angle_site_symmetry_3
Cl3 Mn2 Cl3 91.7(3) 20_565 21_655

loop_
_geom_bond_atom_site_label_1
_geom_bond_atom_site_label_2
_geom_bond_distance
_geom_bond_site_symmetry_2
Mn2 Cl3 2.6(12) 20_565
Mn2 Cl3 2.6(12) 21_655
Mn2 Cl3 2.6(12) 19_775
Mn2 Cl3 2.6(12) 2_765
Mn2 Cl3 2.6(12) .
Mn2 Cl3 2.6(12) 3_675
Mn1 Cl2 2.4(12) .
Mn1 Cl2 2.4(12) 2_565
Mn1 Cl2 2.4(12) 3_455
Mn1 Cl1 3(3) 16_454
Mn1 Cl1 3(3) .
N2 C1 1.5(7) .
N1 C2 1.5(7) 3_445
N1 C2 1.5(7) .
N1 C2 1.5(7) 2_455
C1 C2 1.5(7) .
N3 C3 1.5(7) 2_655
N3 C3 1.5(7) .
N3 C3 1.5(7) 3_665
C3 C4 1.4(7) .
C4 N4 1.6(7) .
N3' C3' 1.7(8) 2_655
N3' C3' 1.7(8) .
N3' C3' 1.7(8) 3_665
C3' C4' 1.5(13) .
C4' N4' 1.5(8) .
